data_2104275
loop_
_publ_author_name
'Bendeif, El-Eulmi'
'Lecomte, Claude'
'Dahaoui, Slimane'

_publ_section_title
;
 Following an isosymmetric phase transition by changes in bond lengths
 and anisotropic displacement parameters: the case of
 <i>meta</i>-carboxyphenylammonium phosphite
;
_journal_coeditor_code BK5076
_journal_issue 1
_journal_name_full 'Acta Crystallographica Section B'
_journal_page_first 59
_journal_page_last 67
_journal_paper_doi 10.1107/S0108768108042298
_journal_volume 65
_journal_year 2009
_chemical_formula_iupac '(C7 H8 N O2) +,(H2 P O3) -'
_chemical_formula_moiety 'C7 H8 N O2, H2 O3 P'
_chemical_formula_structural 'C7 H10 N O5 P'
_chemical_formula_sum 'C7 H10 N O5 P'
_chemical_formula_weight 219.13
_chemical_name_common 'm-carboxyphenyl ammonium monohydrogenphosphite'
_space_group_IT_number 14
_symmetry_cell_setting monoclinic
_symmetry_space_group_name_Hall '-P 2ybc'
_symmetry_space_group_name_H-M 'P 1 21/c 1'
_audit_creation_method 'WinGX routine-INITIALISE'
_cell_angle_alpha 90.00
_cell_angle_beta 100.122(5)
_cell_angle_gamma 90.00
_cell_formula_units_Z 4
_cell_length_a 12.1405(7)
_cell_length_b 12.4273(9)
_cell_length_c 6.3851(4)
_cell_measurement_reflns_used 78938
_cell_measurement_temperature 100(2)
_cell_measurement_theta_max 30.00
_cell_measurement_theta_min 3.41
_cell_volume 948.35(11)
_computing_cell_refinement 'CrysAlis RED (Oxford Diffraction, 2006)'
_computing_data_collection 'CrysAlis CCD (Oxford Diffraction, 2006)'
_computing_data_reduction 'CrysAlis RED (Oxford Diffraction, 2006)'
_computing_molecular_graphics 'ORTEPIII (Burnett,M. N & Johnson, C. K, 1996)'
_computing_publication_material 'WinGX publication routines (Farrugia, 1999)'
_computing_structure_refinement 'SHELXL-97 (Sheldrick, 1997)'
_computing_structure_solution 'SHELXS-97 (Sheldrick, 1997)'
_diffrn_ambient_temperature 100(2)
_diffrn_measured_fraction_theta_full 0.7035
_diffrn_measured_fraction_theta_max 0.999
_diffrn_measurement_device Xcalibur-Saphire2
_diffrn_measurement_method \w
_diffrn_radiation_monochromator graphite
_diffrn_radiation_source 'fine-focus sealed tube'
_diffrn_radiation_type MoK\a
_diffrn_radiation_wavelength 0.71073
_diffrn_reflns_av_R_equivalents 0.032
_diffrn_reflns_av_sigmaI/netI 0.0097
_diffrn_reflns_limit_h_max 16
_diffrn_reflns_limit_h_min -17
_diffrn_reflns_limit_k_max 17
_diffrn_reflns_limit_k_min 0
_diffrn_reflns_limit_l_max 8
_diffrn_reflns_limit_l_min 0
_diffrn_reflns_number 78938
_diffrn_reflns_theta_max 30.00
_diffrn_reflns_theta_min 3.41
_exptl_absorpt_coefficient_mu 0.286
_exptl_absorpt_correction_T_max 0.938
_exptl_absorpt_correction_T_min 0.908
_exptl_absorpt_correction_type integration
_exptl_absorpt_process_details 'Absorb, (DeTitta, 1985)'
_exptl_crystal_colour brown
_exptl_crystal_density_diffrn 1.535
_exptl_crystal_density_method 'not measured'
_exptl_crystal_description plate
_exptl_crystal_F_000 456
_exptl_crystal_size_max 0.40
_exptl_crystal_size_mid 0.40
_exptl_crystal_size_min 0.20
_refine_diff_density_max 0.560
_refine_diff_density_min -0.319
_refine_ls_extinction_method none
_refine_ls_goodness_of_fit_ref 1.079
_refine_ls_hydrogen_treatment mixed
_refine_ls_matrix_type full
_refine_ls_number_parameters 165
_refine_ls_number_reflns 2751
_refine_ls_number_restraints 0
_refine_ls_restrained_S_all 1.079
_refine_ls_R_factor_all 0.0354
_refine_ls_R_factor_gt 0.0352
_refine_ls_shift/su_max 0.026
_refine_ls_shift/su_mean 0.001
_refine_ls_structure_factor_coef Fsqd
_refine_ls_weighting_details 'calc w=1/[\s^2^(Fo^2^)+(0.0599P)^2^+0.3946P] where P=(Fo^2^+2Fc^2^)/3'
_refine_ls_weighting_scheme calc
_refine_ls_wR_factor_gt 0.0936
_refine_ls_wR_factor_ref 0.0938
_reflns_number_gt 2731
_reflns_number_total 2751
_reflns_threshold_expression >2sigma(I)
_cod_data_source_file bk5076.cif
_cod_data_source_block m-CPAMP_100K
_cod_depositor_comments
;
The following automatic conversions were performed:
'_geom_torsion_publ_flag' value 'Y' changed to 'y' according to
'/home/saulius/struct/CIF-dictionaries/cif_core.dic' dictionary named
'cif_core.dic' version 2.4.1 from 2010-06-29 (4 times).

Automatic conversion script
Id: cif_fix_enum 1527 2010-12-29 10:47:43Z saulius 

The following automatic conversions were performed:

'_geom_torsion_publ_flag' value 'Y' changed to 'y' according to
/home/saulius/struct/CIF-dictionaries/cif_core.dic dictionary named
'cif_core.dic' version 2.4.1 from 2010-06-29 (4 times).

Automatic conversion script
Id: cif_fix_values 1715 2011-07-08 13:25:40Z adriana 
;
_cod_database_code 2104275

loop_
_symmetry_equiv_pos_as_xyz
'x, y, z'
'-x, y+1/2, -z+1/2'
'-x, -y, -z'
'x, -y-1/2, z-1/2'

loop_
_atom_site_type_symbol
_atom_site_label
_atom_site_fract_x
_atom_site_fract_y
_atom_site_fract_z
_atom_site_U_iso_or_equiv
_atom_site_adp_type
_atom_site_calc_flag
_atom_site_refinement_flags
_atom_site_occupancy
_atom_site_disorder_assembly
_atom_site_disorder_group
H H3 0.4481(14) 0.4954(14) 0.200(3) 0.020(4) Uiso d . 1 . .
H H5 0.1146(13) 0.5682(13) 0.089(3) 0.017(4) Uiso d . 1 . .
H H6 0.1563(14) 0.7448(14) 0.207(3) 0.020(4) Uiso d . 1 . .
H H7 0.3429(13) 0.8000(13) 0.313(2) 0.013(3) Uiso d . 1 . .
H H8 0.1995(15) 0.4057(15) -0.048(3) 0.025(4) Uiso d . 1 . .
H H9 0.3077(16) 0.3710(15) 0.058(3) 0.026(4) Uiso d . 1 . .
H H10 0.2214(14) 0.3736(14) 0.171(3) 0.022(4) Uiso d . 1 . .
H H11 0.0350(14) 0.2349(13) 0.045(3) 0.019(4) Uiso d . 1 . .
P P1 0.08903(2) 0.148552(19) 0.00442(4) 0.01075(9) Uani d . 1 . .
O O3 0.19991(6) 0.18298(6) -0.05227(12) 0.01362(15) Uani d . 1 . .
O O4 0.09552(7) 0.07376(6) 0.19388(12) 0.01685(16) Uani d . 1 . .
O O5 0.01562(7) 0.09953(6) -0.20055(12) 0.01754(17) Uani d . 1 . .
H H12 -0.0263(15) 0.0333(15) -0.187(3) 0.026 Uiso d . 1 . .
N N1 0.25015(7) 0.40729(7) 0.07221(14) 0.01168(16) Uani d . 1 . .
O O1 0.60643(6) 0.61538(6) 0.35793(13) 0.01649(16) Uani d . 1 . .
O O2 0.55142(6) 0.78693(6) 0.38997(13) 0.01573(16) Uani d . 1 . .
C C1 0.52995(8) 0.69219(8) 0.34391(15) 0.01197(18) Uani d . 1 . .
C C2 0.41256(8) 0.65463(7) 0.27064(16) 0.01128(18) Uani d . 1 . .
C C3 0.38907(8) 0.54785(8) 0.20498(15) 0.01163(18) Uani d . 1 . .
C C4 0.27782(8) 0.51850(8) 0.13834(15) 0.01088(17) Uani d . 1 . .
C C5 0.19020(8) 0.59120(8) 0.13855(16) 0.01305(18) Uani d . 1 . .
C C6 0.21458(8) 0.69674(8) 0.20500(16) 0.01388(19) Uani d . 1 . .
C C7 0.32573(8) 0.72896(8) 0.26893(15) 0.01301(18) Uani d . 1 . .
H H1 0.6753(14) 0.6396(13) 0.414(3) 0.020 Uiso d . 1 . .

loop_
_atom_site_aniso_label
_atom_site_aniso_U_11
_atom_site_aniso_U_22
_atom_site_aniso_U_33
_atom_site_aniso_U_12
_atom_site_aniso_U_13
_atom_site_aniso_U_23
P1 0.00984(14) 0.01082(14) 0.01095(14) -0.00121(7) 0.00005(9) -0.00014(7)
O3 0.0100(3) 0.0148(3) 0.0156(3) -0.0015(2) 0.0010(2) 0.0000(3)
O4 0.0198(4) 0.0174(3) 0.0116(3) -0.0077(3) -0.0020(3) 0.0022(3)
O5 0.0194(4) 0.0180(4) 0.0129(3) -0.0080(3) -0.0036(3) 0.0022(3)
N1 0.0111(4) 0.0104(3) 0.0128(4) -0.0008(3) 0.0001(3) -0.0006(3)
O1 0.0108(3) 0.0142(3) 0.0226(4) 0.0007(3) -0.0021(3) -0.0009(3)
O2 0.0133(3) 0.0136(3) 0.0200(4) -0.0024(3) 0.0021(3) -0.0029(3)
C1 0.0116(4) 0.0131(4) 0.0110(4) -0.0008(3) 0.0011(3) 0.0002(3)
C2 0.0104(4) 0.0115(4) 0.0115(4) -0.0012(3) 0.0005(3) -0.0001(3)
C3 0.0105(4) 0.0115(4) 0.0124(4) 0.0004(3) 0.0007(3) 0.0003(3)
C4 0.0112(4) 0.0103(4) 0.0107(4) -0.0010(3) 0.0007(3) -0.0002(3)
C5 0.0109(4) 0.0134(4) 0.0144(4) 0.0005(3) 0.0008(3) -0.0006(3)
C6 0.0111(4) 0.0142(4) 0.0158(4) 0.0021(3) 0.0008(3) -0.0017(3)
C7 0.0130(4) 0.0124(4) 0.0131(4) 0.0002(3) 0.0009(3) -0.0014(3)

loop_
_atom_type_symbol
_atom_type_description
_atom_type_scat_dispersion_real
_atom_type_scat_dispersion_imag
_atom_type_scat_source
C C 0.0033 0.0016 'International Tables Vol C Tables 4.2.6.8 and 6.1.1.4'
H H 0 0 'International Tables Vol C Tables 4.2.6.8 and 6.1.1.4'
N N 0.0061 0.0033 'International Tables Vol C Tables 4.2.6.8 and 6.1.1.4'
O O 0.0106 0.006 'International Tables Vol C Tables 4.2.6.8 and 6.1.1.4'
P P 0.1023 0.0942 'International Tables Vol C Tables 4.2.6.8 and 6.1.1.4'

loop_
_geom_angle_atom_site_label_1
_geom_angle_atom_site_label_2
_geom_angle_atom_site_label_3
_geom_angle_site_symmetry_1
_geom_angle_site_symmetry_3
_geom_angle
_geom_angle_publ_flag
O3 P1 O4 . . 116.08(4) ?
O3 P1 O5 . . 107.94(4) ?
O4 P1 O5 . . 111.67(4) ?
O3 P1 H11 . . 108.3(7) ?
O4 P1 H11 . . 107.6(7) ?
O5 P1 H11 . . 104.6(7) ?
P1 O5 H12 . . 118.7(11) ?
C4 N1 H8 . . 110.8(12) ?
C4 N1 H9 . . 112.3(12) ?
H8 N1 H9 . . 110.6(16) ?
C4 N1 H10 . . 110.0(11) ?
H8 N1 H10 . . 107.8(15) ?
H9 N1 H10 . . 105.2(16) ?
C1 O1 H1 . . 112.1(11) ?
O2 C1 O1 . . 123.87(9) ?
O2 C1 C2 . . 121.60(9) ?
O1 C1 C2 . . 114.52(8) ?
C7 C2 C3 . . 120.49(9) ?
C7 C2 C1 . . 118.14(8) ?
C3 C2 C1 . . 121.36(8) ?
C4 C3 C2 . . 118.28(9) ?
C4 C3 H3 . . 119.7(10) ?
C2 C3 H3 . . 122.0(10) ?
C3 C4 C5 . . 121.94(9) ?
C3 C4 N1 . . 119.73(8) ?
C5 C4 N1 . . 118.30(8) ?
C6 C5 C4 . . 119.22(9) ?
C6 C5 H5 . . 121.3(10) ?
C4 C5 H5 . . 119.4(10) ?
C5 C6 C7 . . 120.05(9) ?
C5 C6 H6 . . 119.2(10) ?
C7 C6 H6 . . 120.7(10) ?
C6 C7 C2 . . 120.00(9) ?
C6 C7 H7 . . 120.6(9) ?
C2 C7 H7 . . 119.4(9) ?

loop_
_geom_bond_atom_site_label_1
_geom_bond_atom_site_label_2
_geom_bond_site_symmetry_2
_geom_bond_distance
_geom_bond_publ_flag
P1 O3 . 1.5157(7) ?
P1 O4 . 1.5165(8) ?
P1 O5 . 1.5711(8) ?
P1 H11 . 1.307(16) ?
O5 H12 . 0.979(18) ?
N1 C4 . 1.4668(12) ?
N1 H8 . 0.894(18) ?
N1 H9 . 0.849(19) ?
N1 H10 . 0.880(18) ?
O1 C1 . 1.3236(12) ?
O1 H1 . 0.902(17) ?
O2 C1 . 1.2303(12) ?
C1 C2 . 1.4945(13) ?
C2 C7 . 1.4002(13) ?
C2 C3 . 1.4057(13) ?
C3 C4 . 1.3914(13) ?
C3 H3 . 0.973(17) ?
C4 C5 . 1.3959(13) ?
C5 C6 . 1.3941(14) ?
C5 H5 . 0.960(16) ?
C6 C7 . 1.3980(13) ?
C6 H6 . 0.928(17) ?
C7 H7 . 0.939(16) ?

loop_
_geom_hbond_atom_site_label_D
_geom_hbond_atom_site_label_H
_geom_hbond_atom_site_label_A
_geom_hbond_site_symmetry_A
_geom_hbond_distance_DH
_geom_hbond_distance_HA
_geom_hbond_distance_DA
_geom_hbond_angle_DHA
O(5) H(12) O(4) 3_555 0.979(19) 1.570(19) 2.5456(11) 173.4(18)
O(1) H(1) O(3) 2_655 0.901(17) 1.702(18) 2.5977(11) 172.3(18)
N(1) H(8) O(4) 4_565 0.895(19) 1.909(19) 2.7966(12) 170.9(18)
N(1) H(9) O(2) 2_645 0.850(19) 1.982(19) 2.8097(12) 164.5(18)
N(1) H(10) O(3) 4_566 0.879(18) 1.961(19) 2.8096(12) 161.8(17)

loop_
_geom_torsion_atom_site_label_1
_geom_torsion_atom_site_label_2
_geom_torsion_atom_site_label_3
_geom_torsion_atom_site_label_4
_geom_torsion_site_symmetry_1
_geom_torsion_site_symmetry_2
_geom_torsion_site_symmetry_3
_geom_torsion_site_symmetry_4
_geom_torsion
_geom_torsion_publ_flag
O2 C1 C2 C7 . . . . -4.22(14) y
O1 C1 C2 C7 . . . . 174.61(9) y
O2 C1 C2 C3 . . . . 175.79(9) y
O1 C1 C2 C3 . . . . -5.38(14) y
C7 C2 C3 C4 . . . . 0.13(14) ?
C1 C2 C3 C4 . . . . -179.88(9) ?
C2 C3 C4 C5 . . . . -1.06(14) ?
C2 C3 C4 N1 . . . . -178.96(8) ?
C3 C4 C5 C6 . . . . 0.77(15) ?
N1 C4 C5 C6 . . . . 178.70(9) ?
C4 C5 C6 C7 . . . . 0.47(15) ?
C5 C6 C7 C2 . . . . -1.38(15) ?
C3 C2 C7 C6 . . . . 1.08(15) ?
C1 C2 C7 C6 . . . . -178.91(9) ?

loop_
_cod_related_entry_id
_cod_related_entry_database
_cod_related_entry_code
1 ChemSpider 21140085
